data_7026324
loop_
_publ_author_name
'Knight, James C.'
'Amoroso, Angelo J.'
'Edwards, Peter G.'
'Prabaharan, Ravi'
'Singh, Neha'

_publ_section_title
;
 The co-ordination chemistry of bis(2,2'-bipyrid-6'-yl)ketone with first
 row transition metals: the reversible interconversion of a mononuclear
 complex and a dinuclear hemiketal containing species.
;
_journal_issue 38
_journal_name_full 'Dalton transactions (Cambridge, England : 2003)'
_journal_page_first 8925
_journal_page_last 8936
_journal_paper_doi 10.1039/c0dt00344a
_journal_volume 39
_journal_year 2010
_chemical_formula_moiety 'C44 H34 Fe2 N8 O4, 2(Cl O4)'
_chemical_formula_sum 'C44 H34 Cl2 Fe2 N8 O12'
_chemical_formula_weight 1049.39
_chemical_name_common aja0505
_chemical_name_systematic
;
?
;
_space_group_IT_number 29
_symmetry_cell_setting orthorhombic
_symmetry_space_group_name_Hall 'P -2bc -2c'
_symmetry_space_group_name_H-M 'P c 21 b'
_atom_sites_solution_hydrogens geom
_atom_sites_solution_primary direct
_atom_sites_solution_secondary difmap
_audit_creation_method SHELXL-97
_cell_angle_alpha 90.00
_cell_angle_beta 90.00
_cell_angle_gamma 90.00
_cell_formula_units_Z 4
_cell_length_a 10.9746(2)
_cell_length_b 15.6196(3)
_cell_length_c 24.5741(5)
_cell_measurement_reflns_used 94091
_cell_measurement_temperature 150(2)
_cell_measurement_theta_max 27.485
_cell_measurement_theta_min 2.91
_cell_volume 4212.46(14)
_computing_cell_refinement 'HKL Scalepack (Otwinowski & Minor 1997)'
_computing_data_collection 'Collect (Nonius BV, 1997-2000)'
_computing_data_reduction 'HKL Denzo and Scalepack (Otwinowski & Minor 1997)'
_computing_molecular_graphics 'X-SEED (Barbour, 2001)'
_computing_publication_material 'WinGX publication routines (Farrugia, 1999)'
_computing_structure_refinement 'SHELXL-97 (Sheldrick, 1997)'
_computing_structure_solution 'SIR92 (Giacovazzo et al, 1993)'
_diffrn_ambient_temperature 150(2)
_diffrn_detector_area_resol_mean 9
_diffrn_measured_fraction_theta_full 0.997
_diffrn_measured_fraction_theta_max 0.997
_diffrn_measurement_device_type KappaCCD
_diffrn_measurement_method CCD
_diffrn_radiation_monochromator graphite
_diffrn_radiation_source 'fine-focus sealed tube'
_diffrn_radiation_type MoK\a
_diffrn_radiation_wavelength 0.71073
_diffrn_reflns_av_R_equivalents 0.0749
_diffrn_reflns_av_sigmaI/netI 0.0661
_diffrn_reflns_limit_h_max 13
_diffrn_reflns_limit_h_min -13
_diffrn_reflns_limit_k_max 19
_diffrn_reflns_limit_k_min -19
_diffrn_reflns_limit_l_max 30
_diffrn_reflns_limit_l_min -30
_diffrn_reflns_number 30798
_diffrn_reflns_theta_full 26.37
_diffrn_reflns_theta_max 26.37
_diffrn_reflns_theta_min 3.56
_exptl_absorpt_coefficient_mu 0.894
_exptl_absorpt_correction_T_max 0.9160
_exptl_absorpt_correction_T_min 0.7880
_exptl_absorpt_correction_type multi-scan
_exptl_absorpt_process_details 'Sortav (Blessing, 1995)'
_exptl_crystal_colour purple
_exptl_crystal_density_diffrn 1.655
_exptl_crystal_density_method 'not measured'
_exptl_crystal_description prism
_exptl_crystal_F_000 2144
_exptl_crystal_size_max 0.28
_exptl_crystal_size_mid 0.25
_exptl_crystal_size_min 0.10
_refine_diff_density_max 0.847
_refine_diff_density_min -0.345
_refine_diff_density_rms 0.081
_refine_ls_abs_structure_details 'Flack H D (1983), Acta Cryst. A39, 876-881'
_refine_ls_abs_structure_Flack 0.267(19)
_refine_ls_extinction_method none
_refine_ls_goodness_of_fit_ref 1.026
_refine_ls_hydrogen_treatment constr
_refine_ls_matrix_type full
_refine_ls_number_parameters 616
_refine_ls_number_reflns 7923
_refine_ls_number_restraints 13
_refine_ls_restrained_S_all 1.039
_refine_ls_R_factor_all 0.0747
_refine_ls_R_factor_gt 0.0535
_refine_ls_shift/su_max 0.001
_refine_ls_shift/su_mean 0.000
_refine_ls_structure_factor_coef Fsqd
_refine_ls_weighting_details 'calc w=1/[\s^2^(Fo^2^)+(0.0732P)^2^+2.1655P] where P=(Fo^2^+2Fc^2^)/3'
_refine_ls_weighting_scheme calc
_refine_ls_wR_factor_gt 0.1211
_refine_ls_wR_factor_ref 0.1321
_reflns_number_gt 6330
_reflns_number_total 7923
_reflns_threshold_expression >2sigma(I)
_cod_data_source_file c0dt00344a.txt
_cod_data_source_block shelxl
_cod_original_sg_symbol_H-M Pc21b
_cod_database_code 7026324

loop_
_symmetry_equiv_pos_as_xyz
'x, y, z'
'-x, y, z+1/2'
'-x, y+1/2, -z'
'x, y+1/2, -z+1/2'

loop_
_atom_site_label
_atom_site_type_symbol
_atom_site_fract_x
_atom_site_fract_y
_atom_site_fract_z
_atom_site_U_iso_or_equiv
_atom_site_adp_type
_atom_site_occupancy
_atom_site_symmetry_multiplicity
_atom_site_calc_flag
_atom_site_refinement_flags
C1 C 0.1158(5) 0.8514(4) 0.7272(2) 0.0305(13) Uani 1 1 d .
H1 H 0.1840 0.8884 0.7309 0.037 Uiso 1 1 calc R
C2 C 0.1248(5) 0.7819(4) 0.6919(2) 0.0332(13) Uani 1 1 d .
H2 H 0.1972 0.7712 0.6718 0.040 Uiso 1 1 calc R
C3 C 0.0233(5) 0.7288(4) 0.6871(2) 0.0314(12) Uani 1 1 d .
H3 H 0.0256 0.6811 0.6632 0.038 Uiso 1 1 calc R
C4 C -0.0791(5) 0.7451(3) 0.7166(2) 0.0284(12) Uani 1 1 d .
H4 H -0.1481 0.7088 0.7135 0.034 Uiso 1 1 calc R
C5 C -0.0817(4) 0.8158(3) 0.7515(2) 0.0223(11) Uani 1 1 d .
C6 C -0.1894(4) 0.8376(3) 0.78485(19) 0.0251(11) Uani 1 1 d .
C7 C -0.2983(4) 0.7918(4) 0.7853(2) 0.0300(12) Uani 1 1 d .
H7 H -0.3073 0.7415 0.7640 0.036 Uiso 1 1 calc R
C8 C -0.3928(5) 0.8208(4) 0.8172(2) 0.0352(13) Uani 1 1 d .
H8 H -0.4672 0.7898 0.8187 0.042 Uiso 1 1 calc R
C9 C -0.3788(4) 0.8951(4) 0.8470(2) 0.0310(13) Uani 1 1 d .
H9 H -0.4449 0.9171 0.8677 0.037 Uiso 1 1 calc R
C10 C -0.2682(4) 0.9373(3) 0.84646(19) 0.0234(11) Uani 1 1 d .
C11 C -0.2403(4) 1.0204(3) 0.8774(2) 0.0226(10) Uani 1 1 d .
C12 C -0.3178(5) 1.1629(4) 0.8817(2) 0.0394(14) Uani 1 1 d .
H12A H -0.2311 1.1771 0.8849 0.059 Uiso 1 1 calc R
H12B H -0.3559 1.1649 0.9178 0.059 Uiso 1 1 calc R
H12C H -0.3577 1.2043 0.8577 0.059 Uiso 1 1 calc R
C13 C -0.2534(4) 1.0018(3) 0.93892(19) 0.0254(11) Uani 1 1 d .
C14 C -0.3618(5) 0.9942(4) 0.9677(2) 0.0366(13) Uani 1 1 d .
H14 H -0.4376 1.0018 0.9497 0.044 Uiso 1 1 calc R
C15 C -0.3585(6) 0.9755(4) 1.0222(2) 0.0452(16) Uani 1 1 d .
H15 H -0.4320 0.9706 1.0424 0.054 Uiso 1 1 calc R
C16 C -0.2473(6) 0.9637(4) 1.0474(2) 0.0421(15) Uani 1 1 d .
H16 H -0.2437 0.9500 1.0850 0.051 Uiso 1 1 calc R
C17 C -0.1417(5) 0.9721(3) 1.0175(2) 0.0319(13) Uani 1 1 d .
C18 C -0.0151(5) 0.9594(4) 1.0378(2) 0.0353(14) Uani 1 1 d .
C19 C 0.0116(6) 0.9142(4) 1.0857(2) 0.0460(17) Uani 1 1 d .
H19 H -0.0516 0.8936 1.1086 0.055 Uiso 1 1 calc R
C20 C 0.1335(8) 0.9005(4) 1.0984(3) 0.061(2) Uani 1 1 d .
H20 H 0.1551 0.8704 1.1306 0.073 Uiso 1 1 calc R
C21 C 0.2231(6) 0.9309(5) 1.0639(3) 0.0507(18) Uani 1 1 d .
H21 H 0.3068 0.9214 1.0719 0.061 Uiso 1 1 calc R
C22 C 0.1897(5) 0.9749(4) 1.0180(2) 0.0402(14) Uani 1 1 d .
H22 H 0.2520 0.9961 0.9948 0.048 Uiso 1 1 calc R
C23 C -0.1316(5) 1.1857(4) 1.0068(2) 0.0337(13) Uani 1 1 d .
H23 H -0.2030 1.1531 0.9998 0.040 Uiso 1 1 calc R
C24 C -0.1375(5) 1.2519(4) 1.0445(2) 0.0361(14) Uani 1 1 d .
H24 H -0.2125 1.2654 1.0619 0.043 Uiso 1 1 calc R
C25 C -0.0343(6) 1.2975(4) 1.0565(2) 0.0394(15) Uani 1 1 d .
H25 H -0.0358 1.3417 1.0831 0.047 Uiso 1 1 calc R
C26 C 0.0723(6) 1.2778(4) 1.0290(2) 0.0343(13) Uani 1 1 d .
H26 H 0.1452 1.3082 1.0368 0.041 Uiso 1 1 calc R
C27 C 0.0718(5) 1.2123(3) 0.9893(2) 0.0274(11) Uani 1 1 d .
C28 C 0.1790(4) 1.1921(3) 0.9564(2) 0.0239(11) Uani 1 1 d .
C29 C 0.2862(5) 1.2376(4) 0.9562(2) 0.0327(12) Uani 1 1 d .
H29 H 0.2959 1.2864 0.9788 0.039 Uiso 1 1 calc R
C30 C 0.3800(5) 1.2112(4) 0.9223(2) 0.0368(14) Uani 1 1 d .
H30 H 0.4541 1.2426 0.9214 0.044 Uiso 1 1 calc R
C31 C 0.3664(5) 1.1401(4) 0.8901(2) 0.0336(13) Uani 1 1 d .
H31 H 0.4313 1.1206 0.8676 0.040 Uiso 1 1 calc R
C32 C 0.2555(4) 1.0972(3) 0.89103(19) 0.0269(12) Uani 1 1 d .
C33 C 0.2244(4) 1.0189(3) 0.8562(2) 0.0240(11) Uani 1 1 d .
C34 C 0.3044(5) 0.8770(4) 0.8434(3) 0.0478(17) Uani 1 1 d .
H34A H 0.3330 0.8812 0.8057 0.072 Uiso 1 1 calc R
H34B H 0.2183 0.8603 0.8436 0.072 Uiso 1 1 calc R
H34C H 0.3526 0.8339 0.8628 0.072 Uiso 1 1 calc R
C35 C 0.2332(4) 1.0439(4) 0.79485(19) 0.0279(11) Uani 1 1 d .
C36 C 0.3398(5) 1.0639(4) 0.7675(2) 0.0364(14) Uani 1 1 d .
H36 H 0.4164 1.0593 0.7852 0.044 Uiso 1 1 calc R
C37 C 0.3325(5) 1.0904(4) 0.7142(2) 0.0407(15) Uani 1 1 d .
H37 H 0.4048 1.1028 0.6944 0.049 Uiso 1 1 calc R
C38 C 0.2203(5) 1.0991(4) 0.6892(2) 0.0340(14) Uani 1 1 d .
H38 H 0.2145 1.1199 0.6530 0.041 Uiso 1 1 calc R
C39 C 0.1161(4) 1.0768(3) 0.71816(18) 0.0235(11) Uani 1 1 d .
C40 C -0.0104(5) 1.0801(4) 0.6978(2) 0.0274(12) Uani 1 1 d .
C41 C -0.0435(5) 1.1196(4) 0.6493(2) 0.0343(13) Uani 1 1 d .
H41 H 0.0169 1.1448 0.6267 0.041 Uiso 1 1 calc R
C42 C -0.1646(5) 1.1220(4) 0.6341(2) 0.0411(15) Uani 1 1 d .
H42 H -0.1889 1.1512 0.6020 0.049 Uiso 1 1 calc R
C43 C -0.2501(5) 1.0810(4) 0.6665(2) 0.0361(13) Uani 1 1 d .
H43 H -0.3338 1.0800 0.6566 0.043 Uiso 1 1 calc R
C44 C -0.2101(4) 1.0417(4) 0.7135(2) 0.0324(12) Uani 1 1 d .
H44 H -0.2686 1.0131 0.7355 0.039 Uiso 1 1 calc R
Cl1 Cl 0.51918(12) 0.87312(11) 1.17882(6) 0.0395(4) Uani 1 1 d .
Cl2 Cl 0.49890(14) 1.18886(12) 1.05995(6) 0.0455(4) Uani 1 1 d .
Fe1 Fe -0.02201(6) 0.98606(5) 0.80646(3) 0.02080(16) Uani 1 1 d .
Fe2 Fe 0.00703(6) 1.04757(5) 0.92824(3) 0.02118(16) Uani 1 1 d .
N1 N 0.0145(3) 0.8687(3) 0.75665(17) 0.0249(9) Uani 1 1 d .
N2 N -0.1750(3) 0.9080(3) 0.81589(16) 0.0225(9) Uani 1 1 d .
N3 N -0.1454(3) 0.9925(3) 0.96458(15) 0.0241(9) Uani 1 1 d .
N4 N 0.0730(4) 0.9896(3) 1.00428(16) 0.0300(9) Uani 1 1 d .
N5 N -0.0286(4) 1.1660(3) 0.97972(17) 0.0267(10) Uani 1 1 d .
N6 N 0.1643(4) 1.1231(3) 0.92275(15) 0.0232(9) Uani 1 1 d .
N7 N 0.1259(3) 1.0496(3) 0.77028(15) 0.0238(9) Uani 1 1 d .
N8 N -0.0941(3) 1.0414(3) 0.72985(15) 0.0254(9) Uani 1 1 d .
O1 O 0.1098(2) 0.9882(2) 0.86747(12) 0.0226(7) Uani 1 1 d .
O2 O -0.1230(3) 1.0478(2) 0.86673(12) 0.0228(7) Uani 1 1 d .
O3 O -0.3305(3) 1.0783(2) 0.85935(15) 0.0308(9) Uani 1 1 d .
O4 O 0.3181(3) 0.9591(2) 0.86988(15) 0.0301(8) Uani 1 1 d .
O11 O 0.6378(5) 0.9002(4) 1.1604(2) 0.0838(18) Uani 1 1 d .
O12 O 0.4727(4) 0.9353(3) 1.2166(2) 0.0631(14) Uani 1 1 d .
O13 O 0.4417(7) 0.8636(5) 1.1354(3) 0.121(3) Uani 1 1 d U
O14 O 0.5372(5) 0.7912(4) 1.2044(2) 0.0746(16) Uani 1 1 d .
O21 O 0.5750(5) 1.1900(5) 1.0152(2) 0.093(2) Uani 1 1 d .
O22 O 0.5695(5) 1.1786(4) 1.10797(19) 0.0761(16) Uani 1 1 d .
O23 O 0.4292(10) 1.2620(6) 1.0634(3) 0.175(5) Uani 1 1 d .
O24 O 0.4181(6) 1.1184(5) 1.0515(3) 0.108(2) Uani 1 1 d U

loop_
_atom_site_aniso_label
_atom_site_aniso_U_11
_atom_site_aniso_U_22
_atom_site_aniso_U_33
_atom_site_aniso_U_23
_atom_site_aniso_U_13
_atom_site_aniso_U_12
C1 0.035(3) 0.029(3) 0.028(3) 0.001(2) 0.005(2) 0.001(2)
C2 0.037(3) 0.035(3) 0.028(3) 0.002(3) 0.009(2) 0.013(3)
C3 0.044(3) 0.018(3) 0.031(3) -0.004(2) 0.001(2) 0.008(2)
C4 0.039(3) 0.022(3) 0.025(3) -0.002(2) -0.008(2) 0.000(2)
C5 0.026(2) 0.022(3) 0.018(2) 0.001(2) -0.002(2) 0.002(2)
C6 0.030(3) 0.024(3) 0.021(2) 0.005(2) -0.004(2) 0.001(2)
C7 0.031(3) 0.030(3) 0.029(3) 0.001(2) -0.003(2) -0.005(2)
C8 0.024(3) 0.041(4) 0.041(3) 0.000(3) 0.002(2) -0.001(3)
C9 0.022(2) 0.041(4) 0.030(3) 0.002(3) 0.004(2) -0.003(2)
C10 0.025(2) 0.025(3) 0.020(3) 0.005(2) 0.004(2) 0.003(2)
C11 0.020(2) 0.023(3) 0.025(2) 0.002(2) 0.009(2) 0.005(2)
C12 0.034(3) 0.027(3) 0.057(4) 0.000(3) 0.013(3) 0.007(2)
C13 0.029(2) 0.020(3) 0.027(3) -0.003(2) 0.010(2) 0.000(2)
C14 0.037(3) 0.033(3) 0.040(3) 0.000(3) 0.016(2) 0.000(3)
C15 0.053(4) 0.038(4) 0.045(4) -0.002(3) 0.025(3) -0.006(3)
C16 0.067(4) 0.033(4) 0.027(3) 0.000(2) 0.015(3) -0.010(3)
C17 0.057(3) 0.018(3) 0.020(3) 0.000(2) 0.005(2) 0.000(3)
C18 0.059(4) 0.021(3) 0.025(3) 0.001(2) 0.001(3) -0.005(3)
C19 0.085(5) 0.035(4) 0.017(3) 0.007(3) -0.008(3) -0.011(3)
C20 0.110(6) 0.046(4) 0.027(3) 0.012(3) -0.025(4) -0.004(4)
C21 0.062(4) 0.050(5) 0.041(4) 0.006(3) -0.021(3) -0.004(4)
C22 0.049(3) 0.037(4) 0.035(3) 0.007(3) -0.007(2) 0.004(3)
C23 0.039(3) 0.030(3) 0.032(3) 0.003(3) 0.009(2) 0.005(3)
C24 0.048(3) 0.029(3) 0.032(3) -0.005(3) 0.006(3) 0.011(3)
C25 0.066(4) 0.027(3) 0.025(3) -0.004(2) 0.008(3) 0.002(3)
C26 0.051(3) 0.024(3) 0.029(3) -0.001(3) -0.006(3) -0.005(3)
C27 0.041(3) 0.019(3) 0.022(3) 0.008(2) -0.002(2) 0.001(2)
C28 0.029(3) 0.019(3) 0.024(3) 0.005(2) -0.007(2) 0.000(2)
C29 0.034(3) 0.027(3) 0.037(3) -0.001(3) -0.004(2) 0.002(2)
C30 0.028(3) 0.046(4) 0.036(3) 0.000(3) -0.006(2) -0.008(3)
C31 0.022(3) 0.042(4) 0.037(3) -0.007(3) -0.003(2) 0.000(2)
C32 0.027(3) 0.034(3) 0.019(3) 0.005(2) -0.002(2) 0.005(2)
C33 0.020(2) 0.026(3) 0.026(2) 0.002(2) 0.0056(19) 0.003(2)
C34 0.036(3) 0.051(5) 0.056(4) 0.004(3) 0.006(3) 0.005(3)
C35 0.027(2) 0.032(3) 0.025(2) 0.004(2) 0.006(2) 0.001(3)
C36 0.030(3) 0.045(4) 0.034(3) -0.001(3) 0.007(2) -0.003(3)
C37 0.030(3) 0.058(4) 0.034(3) 0.010(3) 0.016(2) -0.011(3)
C38 0.043(3) 0.033(4) 0.026(3) 0.009(2) 0.011(2) -0.003(3)
C39 0.034(3) 0.022(3) 0.015(2) 0.000(2) 0.009(2) -0.004(2)
C40 0.037(3) 0.026(3) 0.019(3) -0.002(2) 0.002(2) 0.005(2)
C41 0.048(3) 0.030(3) 0.025(3) 0.005(2) 0.006(2) 0.001(3)
C42 0.047(3) 0.045(4) 0.032(3) 0.008(3) -0.004(3) 0.005(3)
C43 0.038(3) 0.036(3) 0.034(3) 0.003(3) -0.004(3) 0.007(3)
C44 0.028(2) 0.039(3) 0.030(3) -0.001(3) 0.000(2) 0.000(3)
Cl1 0.0384(7) 0.0423(9) 0.0377(8) -0.0009(7) -0.0072(6) 0.0022(7)
Cl2 0.0501(9) 0.0556(11) 0.0308(8) -0.0029(7) -0.0009(6) 0.0135(8)
Fe1 0.0225(3) 0.0216(4) 0.0182(3) 0.0000(3) 0.0062(3) -0.0014(4)
Fe2 0.0248(3) 0.0205(4) 0.0182(3) 0.0009(3) 0.0025(3) 0.0003(3)
N1 0.031(2) 0.024(2) 0.020(2) -0.0028(18) 0.0041(17) 0.001(2)
N2 0.021(2) 0.024(2) 0.022(2) 0.0034(18) -0.0008(17) 0.0011(17)
N3 0.033(2) 0.020(2) 0.019(2) 0.0000(19) 0.0083(16) 0.000(2)
N4 0.045(2) 0.021(2) 0.024(2) 0.001(2) -0.0055(19) 0.004(2)
N5 0.035(2) 0.021(2) 0.024(2) -0.0002(18) 0.0010(19) -0.0003(19)
N6 0.027(2) 0.022(2) 0.020(2) 0.0033(18) -0.0019(17) 0.0027(18)
N7 0.030(2) 0.021(2) 0.021(2) 0.0011(19) 0.0059(16) 0.000(2)
N8 0.028(2) 0.029(2) 0.020(2) 0.001(2) 0.0025(16) -0.002(2)
O1 0.0193(14) 0.030(2) 0.0183(16) 0.0006(16) 0.0009(12) -0.0019(16)
O2 0.0205(15) 0.0233(19) 0.0245(17) 0.0020(16) 0.0057(13) -0.0012(16)
O3 0.0234(18) 0.026(2) 0.043(2) 0.0014(17) 0.0047(16) 0.0045(15)
O4 0.0243(17) 0.030(2) 0.036(2) 0.0010(17) 0.0022(15) 0.0076(15)
O11 0.076(3) 0.076(4) 0.099(4) 0.001(3) 0.053(3) -0.015(3)
O12 0.064(3) 0.051(3) 0.074(4) -0.009(3) 0.026(3) -0.001(2)
O13 0.121(5) 0.105(5) 0.137(5) -0.034(4) -0.087(4) 0.034(4)
O14 0.099(4) 0.062(4) 0.062(3) 0.021(3) 0.028(3) 0.032(3)
O21 0.054(3) 0.180(7) 0.046(3) 0.016(4) 0.013(2) -0.003(4)
O22 0.088(4) 0.098(4) 0.042(3) 0.001(3) -0.025(3) 0.028(3)
O23 0.280(10) 0.166(8) 0.079(4) -0.071(5) -0.096(6) 0.162(8)
O24 0.086(4) 0.128(5) 0.109(4) 0.039(4) -0.017(3) -0.035(4)

loop_
_atom_type_symbol
_atom_type_description
_atom_type_scat_dispersion_real
_atom_type_scat_dispersion_imag
_atom_type_scat_source
C C 0.0033 0.0016 'International Tables Vol C Tables 4.2.6.8 and 6.1.1.4'
H H 0.0000 0.0000 'International Tables Vol C Tables 4.2.6.8 and 6.1.1.4'
Cl Cl 0.1484 0.1585 'International Tables Vol C Tables 4.2.6.8 and 6.1.1.4'
Fe Fe 0.3463 0.8444 'International Tables Vol C Tables 4.2.6.8 and 6.1.1.4'
N N 0.0061 0.0033 'International Tables Vol C Tables 4.2.6.8 and 6.1.1.4'
O O 0.0106 0.0060 'International Tables Vol C Tables 4.2.6.8 and 6.1.1.4'

loop_
_geom_angle_atom_site_label_1
_geom_angle_atom_site_label_2
_geom_angle_atom_site_label_3
_geom_angle
N1 C1 C2 123.1(5)
N1 C1 H1 118.4
C2 C1 H1 118.4
C3 C2 C1 117.3(5)
C3 C2 H2 121.4
C1 C2 H2 121.4
C4 C3 C2 120.3(5)
C4 C3 H3 119.9
C2 C3 H3 119.9
C3 C4 C5 119.4(5)
C3 C4 H4 120.3
C5 C4 H4 120.3
N1 C5 C4 121.7(4)
N1 C5 C6 115.7(4)
C4 C5 C6 122.6(4)
N2 C6 C7 121.0(5)
N2 C6 C5 114.1(4)
C7 C6 C5 125.0(5)
C8 C7 C6 118.9(5)
C8 C7 H7 120.6
C6 C7 H7 120.6
C7 C8 C9 119.6(5)
C7 C8 H8 120.2
C9 C8 H8 120.2
C10 C9 C8 119.5(5)
C10 C9 H9 120.2
C8 C9 H9 120.2
N2 C10 C9 120.7(5)
N2 C10 C11 114.3(4)
C9 C10 C11 125.0(4)
O2 C11 O3 113.3(4)
O2 C11 C10 110.7(4)
O3 C11 C10 104.3(4)
O2 C11 C13 109.2(4)
O3 C11 C13 111.2(4)
C10 C11 C13 107.8(4)
O3 C12 H12A 109.5
O3 C12 H12B 109.5
H12A C12 H12B 109.5
O3 C12 H12C 109.5
H12A C12 H12C 109.5
H12B C12 H12C 109.5
N3 C13 C14 120.3(4)
N3 C13 C11 113.3(4)
C14 C13 C11 126.4(5)
C15 C14 C13 119.5(5)
C15 C14 H14 120.2
C13 C14 H14 120.2
C14 C15 C16 119.4(5)
C14 C15 H15 120.3
C16 C15 H15 120.3
C17 C16 C15 119.4(5)
C17 C16 H16 120.3
C15 C16 H16 120.3
N3 C17 C16 121.0(5)
N3 C17 C18 112.6(5)
C16 C17 C18 126.4(5)
N4 C18 C19 122.4(6)
N4 C18 C17 114.5(5)
C19 C18 C17 122.9(5)
C20 C19 C18 117.8(6)
C20 C19 H19 121.1
C18 C19 H19 121.1
C21 C20 C19 119.5(6)
C21 C20 H20 120.2
C19 C20 H20 120.2
C22 C21 C20 119.1(6)
C22 C21 H21 120.4
C20 C21 H21 120.4
N4 C22 C21 123.2(6)
N4 C22 H22 118.4
C21 C22 H22 118.4
N5 C23 C24 122.6(5)
N5 C23 H23 118.7
C24 C23 H23 118.7
C25 C24 C23 119.4(5)
C25 C24 H24 120.3
C23 C24 H24 120.3
C24 C25 C26 118.6(5)
C24 C25 H25 120.7
C26 C25 H25 120.7
C25 C26 C27 119.6(5)
C25 C26 H26 120.2
C27 C26 H26 120.2
N5 C27 C26 121.0(5)
N5 C27 C28 116.7(5)
C26 C27 C28 122.3(5)
N6 C28 C29 120.4(5)
N6 C28 C27 114.1(4)
C29 C28 C27 125.5(5)
C28 C29 C30 119.0(5)
C28 C29 H29 120.5
C30 C29 H29 120.5
C31 C30 C29 120.4(5)
C31 C30 H30 119.8
C29 C30 H30 119.8
C30 C31 C32 118.4(5)
C30 C31 H31 120.8
C32 C31 H31 120.8
N6 C32 C31 121.5(5)
N6 C32 C33 113.7(4)
C31 C32 C33 124.8(5)
O1 C33 O4 112.5(4)
O1 C33 C32 111.7(4)
O4 C33 C32 103.3(4)
O1 C33 C35 109.8(4)
O4 C33 C35 110.3(4)
C32 C33 C35 109.1(4)
O4 C34 H34A 109.5
O4 C34 H34B 109.5
H34A C34 H34B 109.5
O4 C34 H34C 109.5
H34A C34 H34C 109.5
H34B C34 H34C 109.5
N7 C35 C36 120.9(4)
N7 C35 C33 113.7(4)
C36 C35 C33 125.3(4)
C37 C36 C35 118.8(5)
C37 C36 H36 120.6
C35 C36 H36 120.6
C36 C37 C38 120.2(5)
C36 C37 H37 119.9
C38 C37 H37 119.9
C37 C38 C39 118.8(5)
C37 C38 H38 120.6
C39 C38 H38 120.6
N7 C39 C38 119.8(5)
N7 C39 C40 114.0(4)
C38 C39 C40 126.2(5)
N8 C40 C41 121.4(5)
N8 C40 C39 115.1(4)
C41 C40 C39 123.5(5)
C42 C41 C40 119.7(5)
C42 C41 H41 120.2
C40 C41 H41 120.2
C41 C42 C43 118.9(5)
C41 C42 H42 120.5
C43 C42 H42 120.5
C44 C43 C42 118.1(5)
C44 C43 H43 121.0
C42 C43 H43 121.0
N8 C44 C43 123.8(5)
N8 C44 H44 118.1
C43 C44 H44 118.1
O13 Cl1 O12 110.8(4)
O13 Cl1 O14 109.2(4)
O12 Cl1 O14 111.6(3)
O13 Cl1 O11 110.3(5)
O12 Cl1 O11 108.9(3)
O14 Cl1 O11 105.9(4)
O23 Cl2 O21 111.9(6)
O23 Cl2 O22 110.3(4)
O21 Cl2 O22 109.4(4)
O23 Cl2 O24 107.6(6)
O21 Cl2 O24 105.6(4)
O22 Cl2 O24 111.8(4)
O1 Fe1 O2 81.41(12)
O1 Fe1 N2 119.20(14)
O2 Fe1 N2 76.33(15)
O1 Fe1 N7 76.13(14)
O2 Fe1 N7 119.54(16)
N2 Fe1 N7 160.82(16)
O1 Fe1 N8 148.46(15)
O2 Fe1 N8 103.47(14)
N2 Fe1 N8 92.00(15)
N7 Fe1 N8 74.47(15)
O1 Fe1 N1 106.39(14)
O2 Fe1 N1 149.43(14)
N2 Fe1 N1 74.13(15)
N7 Fe1 N1 90.99(16)
N8 Fe1 N1 85.36(16)
O2 Fe2 N3 76.17(14)
O2 Fe2 O1 81.46(12)
N3 Fe2 O1 123.84(15)
O2 Fe2 N6 121.19(14)
N3 Fe2 N6 157.25(15)
O1 Fe2 N6 76.05(14)
O2 Fe2 N4 147.61(16)
N3 Fe2 N4 74.32(16)
O1 Fe2 N4 104.29(15)
N6 Fe2 N4 90.89(16)
O2 Fe2 N5 106.56(15)
N3 Fe2 N5 87.68(16)
O1 Fe2 N5 148.38(15)
N6 Fe2 N5 73.73(15)
N4 Fe2 N5 85.36(16)
C5 N1 C1 118.2(4)
C5 N1 Fe1 114.4(3)
C1 N1 Fe1 127.0(3)
C6 N2 C10 120.2(4)
C6 N2 Fe1 120.5(3)
C10 N2 Fe1 118.3(3)
C17 N3 C13 120.3(4)
C17 N3 Fe2 119.4(3)
C13 N3 Fe2 117.4(3)
C22 N4 C18 117.9(5)
C22 N4 Fe2 126.7(4)
C18 N4 Fe2 115.2(3)
C27 N5 C23 118.7(5)
C27 N5 Fe2 113.3(3)
C23 N5 Fe2 127.2(4)
C32 N6 C28 120.2(4)
C32 N6 Fe2 119.1(4)
C28 N6 Fe2 120.1(3)
C35 N7 C39 121.5(4)
C35 N7 Fe1 117.5(3)
C39 N7 Fe1 119.2(3)
C44 N8 C40 118.0(4)
C44 N8 Fe1 126.7(3)
C40 N8 Fe1 115.3(3)
C33 O1 Fe1 119.7(3)
C33 O1 Fe2 118.9(3)
Fe1 O1 Fe2 98.44(12)
C11 O2 Fe2 120.1(3)
C11 O2 Fe1 119.1(3)
Fe2 O2 Fe1 98.67(13)
C11 O3 C12 113.6(4)
C33 O4 C34 113.5(4)

loop_
_geom_bond_atom_site_label_1
_geom_bond_atom_site_label_2
_geom_bond_distance
C1 N1 1.353(6)
C1 C2 1.394(7)
C1 H1 0.9500
C2 C3 1.393(8)
C2 H2 0.9500
C3 C4 1.361(7)
C3 H3 0.9500
C4 C5 1.398(7)
C4 H4 0.9500
C5 N1 1.346(6)
C5 C6 1.477(7)
C6 N2 1.348(6)
C6 C7 1.392(7)
C7 C8 1.376(7)
C7 H7 0.9500
C8 C9 1.382(8)
C8 H8 0.9500
C9 C10 1.381(7)
C9 H9 0.9500
C10 N2 1.348(6)
C10 C11 1.535(7)
C11 O2 1.381(5)
C11 O3 1.412(6)
C11 C13 1.547(7)
C12 O3 1.437(7)
C12 H12A 0.9800
C12 H12B 0.9800
C12 H12C 0.9800
C13 N3 1.350(6)
C13 C14 1.389(7)
C14 C15 1.371(8)
C14 H14 0.9500
C15 C16 1.380(9)
C15 H15 0.9500
C16 C17 1.378(8)
C16 H16 0.9500
C17 N3 1.340(6)
C17 C18 1.490(8)
C18 N4 1.355(7)
C18 C19 1.402(8)
C19 C20 1.391(9)
C19 H19 0.9500
C20 C21 1.383(10)
C20 H20 0.9500
C21 C22 1.371(8)
C21 H21 0.9500
C22 N4 1.344(7)
C22 H22 0.9500
C23 N5 1.347(6)
C23 C24 1.391(8)
C23 H23 0.9500
C24 C25 1.370(8)
C24 H24 0.9500
C25 C26 1.385(8)
C25 H25 0.9500
C26 C27 1.415(7)
C26 H26 0.9500
C27 N5 1.339(7)
C27 C28 1.462(7)
C28 N6 1.370(6)
C28 C29 1.374(7)
C29 C30 1.387(8)
C29 H29 0.9500
C30 C31 1.373(8)
C30 H30 0.9500
C31 C32 1.390(7)
C31 H31 0.9500
C32 N6 1.332(6)
C32 C33 1.531(7)
C33 O1 1.374(5)
C33 O4 1.430(6)
C33 C35 1.560(7)
C34 O4 1.446(7)
C34 H34A 0.9800
C34 H34B 0.9800
C34 H34C 0.9800
C35 N7 1.326(6)
C35 C36 1.384(7)
C36 C37 1.377(7)
C36 H36 0.9500
C37 C38 1.381(8)
C37 H37 0.9500
C38 C39 1.391(7)
C38 H38 0.9500
C39 N7 1.354(6)
C39 C40 1.477(7)
C40 N8 1.353(7)
C40 C41 1.390(7)
C41 C42 1.381(8)
C41 H41 0.9500
C42 C43 1.387(8)
C42 H42 0.9500
C43 C44 1.380(7)
C43 H43 0.9500
C44 N8 1.335(6)
C44 H44 0.9500
Cl1 O13 1.372(6)
Cl1 O12 1.437(5)
Cl1 O14 1.439(5)
Cl1 O11 1.442(5)
Cl2 O23 1.377(7)
Cl2 O21 1.381(5)
Cl2 O22 1.421(5)
Cl2 O24 1.428(7)
Fe1 O1 2.084(3)
Fe1 O2 2.086(3)
Fe1 N2 2.088(4)
Fe1 N7 2.100(4)
Fe1 N8 2.218(4)
Fe1 N1 2.241(4)
Fe2 O2 2.079(3)
Fe2 N3 2.082(4)
Fe2 O1 2.089(3)
Fe2 N6 2.094(4)
Fe2 N4 2.199(4)
Fe2 N5 2.275(4)

loop_
_geom_torsion_atom_site_label_1
_geom_torsion_atom_site_label_2
_geom_torsion_atom_site_label_3
_geom_torsion_atom_site_label_4
_geom_torsion
N1 C1 C2 C3 0.2(8)
C1 C2 C3 C4 -0.5(8)
C2 C3 C4 C5 0.3(8)
C3 C4 C5 N1 0.3(8)
C3 C4 C5 C6 -180.0(5)
N1 C5 C6 N2 -0.1(6)
C4 C5 C6 N2 -179.8(4)
N1 C5 C6 C7 179.4(5)
C4 C5 C6 C7 -0.3(8)
N2 C6 C7 C8 1.4(8)
C5 C6 C7 C8 -178.1(5)
C6 C7 C8 C9 1.4(8)
C7 C8 C9 C10 -3.1(8)
C8 C9 C10 N2 2.0(8)
C8 C9 C10 C11 179.7(5)
N2 C10 C11 O2 0.1(6)
C9 C10 C11 O2 -177.7(5)
N2 C10 C11 O3 122.3(4)
C9 C10 C11 O3 -55.5(6)
N2 C10 C11 C13 -119.4(4)
C9 C10 C11 C13 62.8(6)
O2 C11 C13 N3 -17.6(6)
O3 C11 C13 N3 -143.5(4)
C10 C11 C13 N3 102.8(5)
O2 C11 C13 C14 162.7(5)
O3 C11 C13 C14 36.9(7)
C10 C11 C13 C14 -76.9(6)
N3 C13 C14 C15 -1.2(8)
C11 C13 C14 C15 178.5(6)
C13 C14 C15 C16 -0.6(9)
C14 C15 C16 C17 0.8(9)
C15 C16 C17 N3 0.8(9)
C15 C16 C17 C18 -178.2(6)
N3 C17 C18 N4 14.8(7)
C16 C17 C18 N4 -166.1(5)
N3 C17 C18 C19 -160.5(5)
C16 C17 C18 C19 18.6(9)
N4 C18 C19 C20 0.0(9)
C17 C18 C19 C20 175.0(6)
C18 C19 C20 C21 -0.4(10)
C19 C20 C21 C22 0.8(11)
C20 C21 C22 N4 -0.7(11)
N5 C23 C24 C25 -2.4(9)
C23 C24 C25 C26 2.2(9)
C24 C25 C26 C27 0.5(8)
C25 C26 C27 N5 -3.3(8)
C25 C26 C27 C28 176.0(5)
N5 C27 C28 N6 -4.9(6)
C26 C27 C28 N6 175.8(4)
N5 C27 C28 C29 173.0(5)
C26 C27 C28 C29 -6.3(8)
N6 C28 C29 C30 -1.6(8)
C27 C28 C29 C30 -179.4(5)
C28 C29 C30 C31 -0.8(8)
C29 C30 C31 C32 2.0(8)
C30 C31 C32 N6 -0.8(8)
C30 C31 C32 C33 177.8(5)
N6 C32 C33 O1 -3.7(6)
C31 C32 C33 O1 177.5(5)
N6 C32 C33 O4 -124.8(4)
C31 C32 C33 O4 56.4(6)
N6 C32 C33 C35 117.9(4)
C31 C32 C33 C35 -60.9(6)
O1 C33 C35 N7 14.7(6)
O4 C33 C35 N7 139.2(5)
C32 C33 C35 N7 -108.1(5)
O1 C33 C35 C36 -169.0(5)
O4 C33 C35 C36 -44.5(7)
C32 C33 C35 C36 68.3(7)
N7 C35 C36 C37 0.4(9)
C33 C35 C36 C37 -175.7(5)
C35 C36 C37 C38 1.8(9)
C36 C37 C38 C39 -2.9(9)
C37 C38 C39 N7 1.9(8)
C37 C38 C39 C40 -178.6(6)
N7 C39 C40 N8 -11.5(7)
C38 C39 C40 N8 169.0(5)
N7 C39 C40 C41 168.6(5)
C38 C39 C40 C41 -10.9(9)
N8 C40 C41 C42 2.1(9)
C39 C40 C41 C42 -178.0(5)
C40 C41 C42 C43 -3.2(9)
C41 C42 C43 C44 1.9(9)
C42 C43 C44 N8 0.6(9)
C4 C5 N1 C1 -0.6(7)
C6 C5 N1 C1 179.7(4)
C4 C5 N1 Fe1 172.3(4)
C6 C5 N1 Fe1 -7.5(5)
C2 C1 N1 C5 0.3(7)
C2 C1 N1 Fe1 -171.5(4)
O1 Fe1 N1 C5 125.3(3)
O2 Fe1 N1 C5 24.2(5)
N2 Fe1 N1 C5 8.9(3)
N7 Fe1 N1 C5 -158.9(3)
N8 Fe1 N1 C5 -84.6(3)
O1 Fe1 N1 C1 -62.6(4)
O2 Fe1 N1 C1 -163.6(3)
N2 Fe1 N1 C1 -179.0(4)
N7 Fe1 N1 C1 13.2(4)
N8 Fe1 N1 C1 87.6(4)
C7 C6 N2 C10 -2.5(7)
C5 C6 N2 C10 177.1(4)
C7 C6 N2 Fe1 -170.9(4)
C5 C6 N2 Fe1 8.7(5)
C9 C10 N2 C6 0.8(7)
C11 C10 N2 C6 -177.1(4)
C9 C10 N2 Fe1 169.4(4)
C11 C10 N2 Fe1 -8.5(5)
O1 Fe1 N2 C6 -109.7(3)
O2 Fe1 N2 C6 178.5(4)
N7 Fe1 N2 C6 30.8(7)
N8 Fe1 N2 C6 75.1(4)
N1 Fe1 N2 C6 -9.5(3)
O1 Fe1 N2 C10 81.7(4)
O2 Fe1 N2 C10 9.9(3)
N7 Fe1 N2 C10 -137.8(5)
N8 Fe1 N2 C10 -93.5(4)
N1 Fe1 N2 C10 -178.1(4)
C16 C17 N3 C13 -2.6(8)
C18 C17 N3 C13 176.5(5)
C16 C17 N3 Fe2 157.6(4)
C18 C17 N3 Fe2 -23.2(6)
C14 C13 N3 C17 2.8(8)
C11 C13 N3 C17 -176.9(5)
C14 C13 N3 Fe2 -157.8(4)
C11 C13 N3 Fe2 22.5(6)
O2 Fe2 N3 C17 -176.0(4)
O1 Fe2 N3 C17 114.5(4)
N6 Fe2 N3 C17 -33.6(7)
N4 Fe2 N3 C17 17.5(4)
N5 Fe2 N3 C17 -68.3(4)
O2 Fe2 N3 C13 -15.1(3)
O1 Fe2 N3 C13 -84.7(4)
N6 Fe2 N3 C13 127.3(4)
N4 Fe2 N3 C13 178.4(4)
N5 Fe2 N3 C13 92.5(4)
C21 C22 N4 C18 0.3(9)
C21 C22 N4 Fe2 -173.4(5)
C19 C18 N4 C22 0.1(8)
C17 C18 N4 C22 -175.3(5)
C19 C18 N4 Fe2 174.5(5)
C17 C18 N4 Fe2 -0.9(6)
O2 Fe2 N4 C22 140.8(4)
N3 Fe2 N4 C22 165.8(5)
O1 Fe2 N4 C22 44.1(5)
N6 Fe2 N4 C22 -31.7(5)
N5 Fe2 N4 C22 -105.3(5)
O2 Fe2 N4 C18 -33.1(6)
N3 Fe2 N4 C18 -8.1(4)
O1 Fe2 N4 C18 -129.8(4)
N6 Fe2 N4 C18 154.4(4)
N5 Fe2 N4 C18 80.8(4)
C26 C27 N5 C23 3.2(7)
C28 C27 N5 C23 -176.1(4)
C26 C27 N5 Fe2 -167.3(4)
C28 C27 N5 Fe2 13.4(5)
C24 C23 N5 C27 -0.4(8)
C24 C23 N5 Fe2 168.6(4)
O2 Fe2 N5 C27 -131.2(3)
N3 Fe2 N5 C27 154.0(3)
O1 Fe2 N5 C27 -30.4(5)
N6 Fe2 N5 C27 -12.8(3)
N4 Fe2 N5 C27 79.5(3)
O2 Fe2 N5 C23 59.3(4)
N3 Fe2 N5 C23 -15.5(4)
O1 Fe2 N5 C23 160.1(4)
N6 Fe2 N5 C23 177.8(5)
N4 Fe2 N5 C23 -90.0(4)
C31 C32 N6 C28 -1.6(7)
C33 C32 N6 C28 179.7(4)
C31 C32 N6 Fe2 -173.4(4)
C33 C32 N6 Fe2 7.8(5)
C29 C28 N6 C32 2.8(7)
C27 C28 N6 C32 -179.2(4)
C29 C28 N6 Fe2 174.6(4)
C27 C28 N6 Fe2 -7.4(5)
O2 Fe2 N6 C32 -77.6(4)
N3 Fe2 N6 C32 146.3(4)
O1 Fe2 N6 C32 -6.8(3)
N4 Fe2 N6 C32 97.7(4)
N5 Fe2 N6 C32 -177.4(4)
O2 Fe2 N6 C28 110.5(3)
N3 Fe2 N6 C28 -25.6(6)
O1 Fe2 N6 C28 -178.7(4)
N4 Fe2 N6 C28 -74.2(4)
N5 Fe2 N6 C28 10.7(3)
C36 C35 N7 C39 -1.5(9)
C33 C35 N7 C39 175.0(5)
C36 C35 N7 Fe1 163.0(5)
C33 C35 N7 Fe1 -20.5(6)
C38 C39 N7 C35 0.3(8)
C40 C39 N7 C35 -179.2(5)
C38 C39 N7 Fe1 -163.9(4)
C40 C39 N7 Fe1 16.6(6)
O1 Fe1 N7 C35 14.9(4)
O2 Fe1 N7 C35 86.4(4)
N2 Fe1 N7 C35 -130.2(5)
N8 Fe1 N7 C35 -176.7(4)
N1 Fe1 N7 C35 -91.8(4)
O1 Fe1 N7 C39 179.7(4)
O2 Fe1 N7 C39 -108.8(4)
N2 Fe1 N7 C39 34.6(7)
N8 Fe1 N7 C39 -11.8(4)
N1 Fe1 N7 C39 73.1(4)
C43 C44 N8 C40 -1.8(9)
C43 C44 N8 Fe1 176.7(4)
C41 C40 N8 C44 0.4(8)
C39 C40 N8 C44 -179.5(5)
C41 C40 N8 Fe1 -178.2(4)
C39 C40 N8 Fe1 1.9(6)
O1 Fe1 N8 C44 -151.8(4)
O2 Fe1 N8 C44 -56.3(5)
N2 Fe1 N8 C44 20.2(5)
N7 Fe1 N8 C44 -173.6(5)
N1 Fe1 N8 C44 94.0(5)
O1 Fe1 N8 C40 26.6(5)
O2 Fe1 N8 C40 122.2(4)
N2 Fe1 N8 C40 -161.4(4)
N7 Fe1 N8 C40 4.8(4)
N1 Fe1 N8 C40 -87.5(4)
O4 C33 O1 Fe1 -125.8(3)
C32 C33 O1 Fe1 118.7(4)
C35 C33 O1 Fe1 -2.5(5)
O4 C33 O1 Fe2 113.7(4)
C32 C33 O1 Fe2 -1.9(5)
C35 C33 O1 Fe2 -123.0(4)
O2 Fe1 O1 C33 -129.2(3)
N2 Fe1 O1 C33 161.8(3)
N7 Fe1 O1 C33 -5.7(3)
N8 Fe1 O1 C33 -27.4(5)
N1 Fe1 O1 C33 81.2(3)
O2 Fe1 O1 Fe2 1.19(15)
N2 Fe1 O1 Fe2 -67.8(2)
N7 Fe1 O1 Fe2 124.61(18)
N8 Fe1 O1 Fe2 103.0(3)
N1 Fe1 O1 Fe2 -148.49(15)
O2 Fe2 O1 C33 129.7(3)
N3 Fe2 O1 C33 -163.4(3)
N6 Fe2 O1 C33 4.4(3)
N4 Fe2 O1 C33 -82.9(3)
N5 Fe2 O1 C33 21.9(5)
O2 Fe2 O1 Fe1 -1.19(15)
N3 Fe2 O1 Fe1 65.8(2)
N6 Fe2 O1 Fe1 -126.42(17)
N4 Fe2 O1 Fe1 146.26(16)
N5 Fe2 O1 Fe1 -109.0(2)
O3 C11 O2 Fe2 130.1(3)
C10 C11 O2 Fe2 -113.1(4)
C13 C11 O2 Fe2 5.5(5)
O3 C11 O2 Fe1 -108.4(4)
C10 C11 O2 Fe1 8.4(5)
C13 C11 O2 Fe1 127.0(3)
N3 Fe2 O2 C11 4.2(3)
O1 Fe2 O2 C11 132.3(3)
N6 Fe2 O2 C11 -159.8(3)
N4 Fe2 O2 C11 29.0(5)
N5 Fe2 O2 C11 -79.1(4)
N3 Fe2 O2 Fe1 -126.89(18)
O1 Fe2 O2 Fe1 1.19(15)
N6 Fe2 O2 Fe1 69.1(2)
N4 Fe2 O2 Fe1 -102.1(3)
N5 Fe2 O2 Fe1 149.81(15)
O1 Fe1 O2 C11 -132.9(3)
N2 Fe1 O2 C11 -10.0(3)
N7 Fe1 O2 C11 158.4(3)
N8 Fe1 O2 C11 78.8(3)
N1 Fe1 O2 C11 -25.2(5)
O1 Fe1 O2 Fe2 -1.20(15)
N2 Fe1 O2 Fe2 121.80(17)
N7 Fe1 O2 Fe2 -69.84(19)
N8 Fe1 O2 Fe2 -149.42(15)
N1 Fe1 O2 Fe2 106.6(3)
O2 C11 O3 C12 -56.7(5)
C10 C11 O3 C12 -177.3(4)
C13 C11 O3 C12 66.8(5)
O1 C33 O4 C34 56.7(5)
C32 C33 O4 C34 177.2(4)
C35 C33 O4 C34 -66.3(5)
